data_7152415
loop_
_publ_author_name
'Adepu, Raju'
'Rambabu, D.'
'Prasad, Bagineni'
'Meda, Chandana Lakshmi T.'
'Kandale, Ajit'
'Rama Krishna, G.'
'Malla Reddy, C.'
'Chennuru, Lakshmi N.'
'Parsa, Kishore V. L.'
'Pal, Manojit'

_publ_section_title
;
 Novel thieno[2,3-d]pyrimidines: their design, synthesis, crystal
 structure analysis and pharmacological evaluation.
;
_journal_issue 29
_journal_name_full 'Organic &amp; biomolecular chemistry'
_journal_page_first 5554
_journal_page_last 5569
_journal_paper_doi 10.1039/c2ob25420d
_journal_volume 10
_journal_year 2012
_chemical_formula_moiety 'C19 H19 N3 O3 S'
_chemical_formula_sum 'C19 H19 N3 O3 S'
_chemical_formula_weight 369.44
_chemical_name_systematic
;
?
;
_space_group_IT_number 2
_symmetry_cell_setting triclinic
_symmetry_space_group_name_Hall '-P 1'
_symmetry_space_group_name_H-M 'P -1'
_atom_sites_solution_hydrogens geom
_atom_sites_solution_primary direct
_atom_sites_solution_secondary difmap
_audit_creation_method SHELXL-97
_cell_angle_alpha 89.924(8)
_cell_angle_beta 89.583(9)
_cell_angle_gamma 62.283(7)
_cell_formula_units_Z 4
_cell_length_a 11.092(5)
_cell_length_b 11.448(5)
_cell_length_c 15.672(7)
_cell_measurement_reflns_used 8710
_cell_measurement_temperature 100(2)
_cell_measurement_theta_max 27.52
_cell_measurement_theta_min 2.39
_cell_volume 1761.7(14)
_computing_cell_refinement 'Bruker SAINT'
_computing_data_collection 'Bruker APEX2'
_computing_data_reduction 'Bruker SAINT'
_computing_molecular_graphics 'Bruker SHELXTL'
_computing_publication_material 'Bruker SHELXTL'
_computing_structure_refinement 'SHELXL-97 (Sheldrick, 2008)'
_computing_structure_solution 'SHELXS-97 (Sheldrick, 2008)'
_diffrn_ambient_temperature 100(2)
_diffrn_measured_fraction_theta_full 0.962
_diffrn_measured_fraction_theta_max 0.962
_diffrn_measurement_device_type 'Bruker Kappa APEX-II CCD DUO'
_diffrn_measurement_method '\ f and \ w scans'
_diffrn_radiation_monochromator graphite
_diffrn_radiation_source 'fine-focus sealed tube'
_diffrn_radiation_type MoK\a
_diffrn_radiation_wavelength 0.71073
_diffrn_reflns_av_R_equivalents 0.0810
_diffrn_reflns_av_sigmaI/netI 0.0976
_diffrn_reflns_limit_h_max 12
_diffrn_reflns_limit_h_min -14
_diffrn_reflns_limit_k_max 14
_diffrn_reflns_limit_k_min -14
_diffrn_reflns_limit_l_max 20
_diffrn_reflns_limit_l_min -19
_diffrn_reflns_number 20533
_diffrn_reflns_theta_full 27.00
_diffrn_reflns_theta_max 27.00
_diffrn_reflns_theta_min 1.30
_exptl_absorpt_coefficient_mu 0.209
_exptl_absorpt_correction_T_max 1.000
_exptl_absorpt_correction_T_min 0.999
_exptl_absorpt_correction_type multi-scan
_exptl_absorpt_process_details 'Multiscan absorption correction'
_exptl_crystal_colour transparant
_exptl_crystal_density_diffrn 1.399
_exptl_crystal_density_method 'not measured'
_exptl_crystal_description plate
_exptl_crystal_F_000 776.0
_exptl_crystal_size_max 0.008
_exptl_crystal_size_mid 0.004
_exptl_crystal_size_min 0.002
_refine_diff_density_max 2.613
_refine_diff_density_min -0.693
_refine_diff_density_rms 0.147
_refine_ls_extinction_method none
_refine_ls_goodness_of_fit_ref 1.920
_refine_ls_hydrogen_treatment constr
_refine_ls_matrix_type full
_refine_ls_number_parameters 473
_refine_ls_number_reflns 7395
_refine_ls_number_restraints 0
_refine_ls_restrained_S_all 1.920
_refine_ls_R_factor_all 0.1761
_refine_ls_R_factor_gt 0.1380
_refine_ls_shift/su_max 0.025
_refine_ls_shift/su_mean 0.000
_refine_ls_structure_factor_coef Fsqd
_refine_ls_weighting_details 'calc w=1/[\s^2^(Fo^2^)+(0.1000P)^2^+0.5886P] where P=(Fo^2^+2Fc^2^)/3'
_refine_ls_weighting_scheme calc
_refine_ls_wR_factor_gt 0.3287
_refine_ls_wR_factor_ref 0.3472
_reflns_number_gt 5076
_reflns_number_total 7395
_reflns_threshold_expression >2sigma(I)
_cod_data_source_file c2ob25420d.txt
_cod_data_source_block c58_94_1
_cod_depositor_comments
;
The following automatic conversions were performed:

'_symmetry_cell_setting' value 'Triclinic' changed to 'triclinic'
according to /home/saulius/struct/CIF-dictionaries/cif_core.dic
dictionary named 'cif_core.dic' version 2.4.1 from 2010-06-29.

Automatic conversion script
Id: cif_fix_values 1891 2012-01-12 08:04:46Z andrius 
;
_cod_original_cell_volume 1761.7(13)
_cod_original_sg_symbol_H-M 'P-1 '
_cod_database_code 7152415

loop_
_symmetry_equiv_pos_as_xyz
'x, y, z'
'-x, -y, -z'

loop_
_atom_site_label
_atom_site_type_symbol
_atom_site_fract_x
_atom_site_fract_y
_atom_site_fract_z
_atom_site_U_iso_or_equiv
_atom_site_adp_type
_atom_site_occupancy
_atom_site_symmetry_multiplicity
_atom_site_calc_flag
_atom_site_refinement_flags
C1 C 0.4394(7) -0.1859(6) 0.4320(4) 0.0222(14) Uani 1 1 d .
C2 C 0.4446(7) -0.3128(6) 0.4630(4) 0.0272(16) Uani 1 1 d .
H2A H 0.4959 -0.3394 0.5156 0.033 Uiso 1 1 calc R
H2B H 0.4915 -0.3816 0.4209 0.033 Uiso 1 1 calc R
C3 C 0.3021(8) -0.2979(6) 0.4786(5) 0.0300(17) Uani 1 1 d .
H3A H 0.2631 -0.3049 0.4249 0.036 Uiso 1 1 calc R
H3B H 0.3075 -0.3680 0.5157 0.036 Uiso 1 1 calc R
C4 C 0.2121(7) -0.1656(6) 0.5193(5) 0.0272(16) Uani 1 1 d .
H4A H 0.2534 -0.1569 0.5717 0.033 Uiso 1 1 calc R
H4B H 0.1243 -0.1599 0.5335 0.033 Uiso 1 1 calc R
C5 C 0.1926(7) -0.0542(6) 0.4587(4) 0.0255(15) Uani 1 1 d .
H5A H 0.1405 -0.0561 0.4097 0.031 Uiso 1 1 calc R
H5B H 0.1412 0.0299 0.4875 0.031 Uiso 1 1 calc R
C6 C 0.3282(7) -0.0664(6) 0.4287(4) 0.0204(14) Uani 1 1 d .
C7 C 0.3617(7) 0.0351(6) 0.3985(4) 0.0197(13) Uani 1 1 d .
C8 C 0.2886(7) 0.1736(6) 0.3811(4) 0.0214(14) Uani 1 1 d .
C9 C 0.4885(8) 0.1726(7) 0.3417(5) 0.0324(17) Uani 1 1 d .
H9 H 0.5305 0.2211 0.3214 0.039 Uiso 1 1 calc R
C10 C 0.5018(7) -0.0196(6) 0.3827(4) 0.0230(14) Uani 1 1 d .
C11 C 0.1339(7) 0.2577(5) 0.3845(4) 0.0195(13) Uani 1 1 d .
C12 C 0.0704(6) 0.1998(5) 0.3187(4) 0.0177(13) Uani 1 1 d .
H12A H 0.1154 0.1901 0.2640 0.021 Uiso 1 1 calc R
H12B H 0.0875 0.1127 0.3375 0.021 Uiso 1 1 calc R
C13 C -0.0795(7) 0.2834(5) 0.3076(4) 0.0166(12) Uani 1 1 d .
C14 C -0.1431(7) 0.4130(6) 0.3301(4) 0.0219(14) Uani 1 1 d .
C15 C -0.0687(7) 0.4838(6) 0.3639(4) 0.0246(15) Uani 1 1 d .
H15A H -0.0945 0.5069 0.4231 0.030 Uiso 1 1 calc R
H15B H -0.0969 0.5652 0.3323 0.030 Uiso 1 1 calc R
C16 C 0.0863(7) 0.4029(5) 0.3579(4) 0.0216(14) Uani 1 1 d .
H16A H 0.1281 0.4417 0.3947 0.026 Uiso 1 1 calc R
H16B H 0.1158 0.4053 0.2997 0.026 Uiso 1 1 calc R
C17 C -0.1616(7) 0.2249(6) 0.2748(4) 0.0199(13) Uani 1 1 d .
C18 C -0.1560(8) 0.0202(7) 0.2327(5) 0.0334(18) Uani 1 1 d .
H18A H -0.2519 0.0776 0.2275 0.050 Uiso 1 1 calc R
H18B H -0.1407 -0.0439 0.2764 0.050 Uiso 1 1 calc R
H18C H -0.1206 -0.0242 0.1793 0.050 Uiso 1 1 calc R
C19 C 0.0814(7) 0.2618(5) 0.4722(4) 0.0215(14) Uani 1 1 d .
C20 C 0.9390(7) 0.3138(6) 0.0672(4) 0.0231(14) Uani 1 1 d .
C21 C 0.9440(7) 0.1872(6) 0.0372(4) 0.0265(15) Uani 1 1 d .
H21A H 0.9893 0.1193 0.0798 0.032 Uiso 1 1 calc R
H21B H 0.9970 0.1591 -0.0152 0.032 Uiso 1 1 calc R
C22 C 0.8012(8) 0.2022(6) 0.0214(5) 0.0314(17) Uani 1 1 d .
H22A H 0.8075 0.1322 -0.0161 0.038 Uiso 1 1 calc R
H22B H 0.7609 0.1949 0.0750 0.038 Uiso 1 1 calc R
C23 C 0.7125(7) 0.3343(6) -0.0187(4) 0.0273(15) Uani 1 1 d .
H23A H 0.6248 0.3401 -0.0326 0.033 Uiso 1 1 calc R
H23B H 0.7546 0.3422 -0.0713 0.033 Uiso 1 1 calc R
C24 C 0.6916(7) 0.4470(6) 0.0412(4) 0.0254(15) Uani 1 1 d .
H24A H 0.6416 0.5305 0.0120 0.030 Uiso 1 1 calc R
H24B H 0.6381 0.4464 0.0903 0.030 Uiso 1 1 calc R
C25 C 0.8266(7) 0.4337(6) 0.0706(4) 0.0196(13) Uani 1 1 d .
C26 C 0.8610(7) 0.5355(6) 0.1008(4) 0.0183(13) Uani 1 1 d .
C27 C 0.7888(7) 0.6732(6) 0.1186(4) 0.0199(13) Uani 1 1 d .
C28 C 0.9878(8) 0.6728(6) 0.1576(5) 0.0307(16) Uani 1 1 d .
H28 H 1.0293 0.7221 0.1767 0.037 Uiso 1 1 calc R
C29 C 1.0038(7) 0.4793(6) 0.1167(4) 0.0244(15) Uani 1 1 d .
C30 C 0.6337(7) 0.7577(5) 0.1148(4) 0.0185(13) Uani 1 1 d .
C31 C 0.5732(6) 0.6985(5) 0.1808(4) 0.0170(13) Uani 1 1 d .
H31A H 0.5915 0.6109 0.1623 0.020 Uiso 1 1 calc R
H31B H 0.6173 0.6901 0.2353 0.020 Uiso 1 1 calc R
C32 C 0.4205(7) 0.7837(5) 0.1917(4) 0.0182(13) Uani 1 1 d .
C33 C 0.3580(7) 0.9127(6) 0.1699(4) 0.0198(13) Uani 1 1 d .
C34 C 0.4323(7) 0.9827(6) 0.1355(4) 0.0266(16) Uani 1 1 d .
H34A H 0.4032 1.0647 0.1667 0.032 Uiso 1 1 calc R
H34B H 0.4077 1.0047 0.0762 0.032 Uiso 1 1 calc R
C35 C 0.5862(7) 0.9030(6) 0.1414(4) 0.0243(15) Uani 1 1 d .
H35A H 0.6145 0.9058 0.1994 0.029 Uiso 1 1 calc R
H35B H 0.6287 0.9414 0.1043 0.029 Uiso 1 1 calc R
C36 C 0.3383(7) 0.7243(6) 0.2244(4) 0.0231(14) Uani 1 1 d .
C37 C 0.3431(8) 0.5208(7) 0.2662(5) 0.0353(18) Uani 1 1 d .
H37A H 0.3772 0.4761 0.3193 0.053 Uiso 1 1 calc R
H37B H 0.3586 0.4572 0.2221 0.053 Uiso 1 1 calc R
H37C H 0.2472 0.5789 0.2716 0.053 Uiso 1 1 calc R
C38 C 0.5817(7) 0.7621(5) 0.0275(4) 0.0194(14) Uani 1 1 d .
N1 N 0.3538(6) 0.2392(5) 0.3535(4) 0.0261(13) Uani 1 1 d .
N2 N 0.5695(6) 0.0452(5) 0.3554(4) 0.0272(13) Uani 1 1 d .
N3 N 0.0372(6) 0.2754(5) 0.5393(4) 0.0296(14) Uani 1 1 d .
N4 N 0.8547(6) 0.7383(5) 0.1465(4) 0.0267(13) Uani 1 1 d .
N5 N 1.0695(6) 0.5452(5) 0.1449(4) 0.0262(13) Uani 1 1 d .
N6 N 0.5366(7) 0.7761(6) -0.0399(4) 0.0314(14) Uani 1 1 d .
O1 O -0.2765(5) 0.4902(4) 0.3254(3) 0.0271(11) Uani 1 1 d .
H1 H -0.3133 0.4472 0.3079 0.041 Uiso 1 1 calc R
O2 O -0.2871(5) 0.2837(4) 0.2668(3) 0.0274(11) Uani 1 1 d .
O3 O -0.0873(5) 0.0974(4) 0.2550(3) 0.0270(11) Uani 1 1 d .
O4 O 0.2220(5) 0.9906(4) 0.1746(3) 0.0262(11) Uani 1 1 d .
H4 H 0.1857 0.9488 0.1952 0.039 Uiso 1 1 calc R
O5 O 0.2139(5) 0.7837(4) 0.2326(3) 0.0279(11) Uani 1 1 d .
O6 O 0.4132(5) 0.5971(4) 0.2444(3) 0.0270(11) Uani 1 1 d .
S1 S 0.58967(18) -0.18614(15) 0.40316(11) 0.0250(4) Uani 1 1 d .
S2 S 1.08996(18) 0.31378(15) 0.09691(11) 0.0244(4) Uani 1 1 d .

loop_
_atom_site_aniso_label
_atom_site_aniso_U_11
_atom_site_aniso_U_22
_atom_site_aniso_U_33
_atom_site_aniso_U_23
_atom_site_aniso_U_13
_atom_site_aniso_U_12
C1 0.021(4) 0.017(3) 0.027(3) 0.000(2) 0.002(3) -0.007(3)
C2 0.027(4) 0.010(3) 0.036(4) -0.001(2) 0.011(3) -0.002(3)
C3 0.029(4) 0.012(3) 0.044(4) 0.003(3) 0.007(3) -0.006(3)
C4 0.024(4) 0.015(3) 0.042(4) 0.004(3) 0.010(3) -0.008(3)
C5 0.021(4) 0.014(3) 0.039(4) 0.006(3) 0.008(3) -0.006(3)
C6 0.026(4) 0.016(3) 0.018(3) 0.000(2) 0.005(3) -0.008(3)
C7 0.017(4) 0.015(3) 0.025(3) -0.006(2) 0.008(3) -0.006(3)
C8 0.020(4) 0.017(3) 0.028(3) -0.002(2) 0.006(3) -0.009(3)
C9 0.029(4) 0.026(3) 0.050(5) 0.001(3) 0.009(4) -0.020(3)
C10 0.023(4) 0.020(3) 0.027(4) -0.004(2) 0.006(3) -0.011(3)
C11 0.020(4) 0.009(2) 0.030(4) 0.000(2) 0.001(3) -0.007(3)
C12 0.015(3) 0.012(2) 0.024(3) 0.000(2) 0.001(3) -0.005(2)
C13 0.018(4) 0.013(3) 0.019(3) 0.001(2) -0.002(2) -0.007(2)
C14 0.020(4) 0.011(3) 0.030(4) 0.003(2) 0.001(3) -0.004(3)
C15 0.023(4) 0.010(3) 0.034(4) 0.000(2) 0.001(3) -0.002(3)
C16 0.021(4) 0.007(2) 0.035(4) 0.002(2) -0.001(3) -0.005(2)
C17 0.021(4) 0.018(3) 0.022(3) 0.003(2) 0.002(3) -0.010(3)
C18 0.032(4) 0.031(4) 0.051(5) -0.015(3) 0.011(4) -0.026(3)
C19 0.016(3) 0.008(2) 0.039(4) -0.006(2) -0.001(3) -0.004(2)
C20 0.025(4) 0.016(3) 0.028(4) -0.001(2) 0.007(3) -0.009(3)
C21 0.025(4) 0.013(3) 0.035(4) -0.002(3) -0.001(3) -0.004(3)
C22 0.029(4) 0.018(3) 0.049(5) -0.007(3) -0.001(3) -0.012(3)
C23 0.026(4) 0.022(3) 0.038(4) -0.008(3) 0.001(3) -0.015(3)
C24 0.026(4) 0.015(3) 0.037(4) -0.005(3) -0.002(3) -0.010(3)
C25 0.023(4) 0.014(3) 0.021(3) -0.002(2) 0.004(3) -0.007(3)
C26 0.016(3) 0.015(3) 0.024(3) 0.000(2) 0.002(3) -0.007(3)
C27 0.017(4) 0.014(3) 0.028(3) 0.001(2) 0.005(3) -0.006(3)
C28 0.027(4) 0.020(3) 0.049(5) -0.005(3) 0.000(3) -0.014(3)
C29 0.025(4) 0.021(3) 0.030(4) -0.007(3) 0.010(3) -0.013(3)
C30 0.017(3) 0.011(3) 0.028(3) 0.000(2) 0.004(3) -0.007(2)
C31 0.018(4) 0.010(2) 0.024(3) -0.001(2) 0.004(3) -0.008(2)
C32 0.018(4) 0.012(2) 0.023(3) -0.003(2) 0.005(3) -0.007(2)
C33 0.015(3) 0.013(3) 0.031(4) -0.004(2) 0.001(3) -0.006(3)
C34 0.029(4) 0.012(3) 0.039(4) 0.000(3) 0.008(3) -0.009(3)
C35 0.024(4) 0.013(3) 0.037(4) -0.004(2) 0.009(3) -0.010(3)
C36 0.030(4) 0.018(3) 0.023(3) -0.005(2) 0.003(3) -0.013(3)
C37 0.040(5) 0.027(3) 0.050(5) 0.011(3) 0.001(4) -0.025(4)
C38 0.015(3) 0.010(2) 0.034(4) 0.004(2) 0.004(3) -0.007(2)
N1 0.020(3) 0.016(2) 0.043(3) 0.003(2) 0.003(3) -0.010(2)
N2 0.025(4) 0.025(3) 0.035(3) -0.001(2) 0.005(3) -0.015(3)
N3 0.037(4) 0.025(3) 0.032(3) -0.010(2) 0.014(3) -0.019(3)
N4 0.019(3) 0.017(2) 0.046(4) -0.004(2) 0.002(3) -0.011(2)
N5 0.017(3) 0.019(3) 0.042(3) 0.000(2) 0.001(3) -0.008(2)
N6 0.043(4) 0.026(3) 0.033(4) 0.004(2) 0.000(3) -0.023(3)
O1 0.021(3) 0.0112(19) 0.046(3) 0.0020(19) 0.000(2) -0.0051(19)
O2 0.026(3) 0.020(2) 0.039(3) 0.0029(19) -0.004(2) -0.013(2)
O3 0.031(3) 0.020(2) 0.036(3) -0.0099(19) 0.010(2) -0.017(2)
O4 0.019(3) 0.013(2) 0.046(3) -0.0048(19) 0.010(2) -0.0065(19)
O5 0.025(3) 0.021(2) 0.042(3) -0.004(2) 0.008(2) -0.014(2)
O6 0.029(3) 0.018(2) 0.040(3) 0.0078(19) 0.000(2) -0.016(2)
S1 0.0207(10) 0.0166(7) 0.0325(10) -0.0028(6) 0.0065(7) -0.0044(7)
S2 0.0187(9) 0.0155(7) 0.0338(10) -0.0002(6) 0.0038(7) -0.0037(7)

loop_
_atom_type_symbol
_atom_type_description
_atom_type_scat_dispersion_real
_atom_type_scat_dispersion_imag
_atom_type_scat_source
C C 0.0033 0.0016 'International Tables Vol C Tables 4.2.6.8 and 6.1.1.4'
H H 0.0000 0.0000 'International Tables Vol C Tables 4.2.6.8 and 6.1.1.4'
N N 0.0061 0.0033 'International Tables Vol C Tables 4.2.6.8 and 6.1.1.4'
O O 0.0106 0.0060 'International Tables Vol C Tables 4.2.6.8 and 6.1.1.4'
S S 0.1246 0.1234 'International Tables Vol C Tables 4.2.6.8 and 6.1.1.4'

loop_
_geom_angle_atom_site_label_1
_geom_angle_atom_site_label_2
_geom_angle_atom_site_label_3
_geom_angle
C6 C1 C2 126.7(6)
C6 C1 S1 114.7(5)
C2 C1 S1 118.5(5)
C1 C2 C3 111.5(5)
C4 C3 C2 110.1(5)
C3 C4 C5 110.4(5)
C6 C5 C4 111.3(6)
C1 C6 C7 111.8(6)
C1 C6 C5 118.7(5)
C7 C6 C5 129.5(5)
C10 C7 C8 113.7(5)
C10 C7 C6 110.0(5)
C8 C7 C6 136.3(6)
N1 C8 C7 120.6(6)
N1 C8 C11 113.5(5)
C7 C8 C11 125.7(5)
N2 C9 N1 127.7(6)
N2 C10 C7 126.5(6)
N2 C10 S1 119.8(5)
C7 C10 S1 113.7(4)
C19 C11 C8 110.8(5)
C19 C11 C16 106.4(5)
C8 C11 C16 113.0(5)
C19 C11 C12 112.3(5)
C8 C11 C12 108.0(5)
C16 C11 C12 106.3(5)
C13 C12 C11 113.4(5)
C14 C13 C17 118.5(6)
C14 C13 C12 121.7(5)
C17 C13 C12 119.8(5)
O1 C14 C13 124.2(6)
O1 C14 C15 112.7(5)
C13 C14 C15 123.1(6)
C14 C15 C16 113.6(5)
C15 C16 C11 111.1(5)
O2 C17 O3 122.3(5)
O2 C17 C13 125.1(5)
O3 C17 C13 112.6(6)
N3 C19 C11 174.7(6)
C25 C20 C21 126.2(6)
C25 C20 S2 114.9(5)
C21 C20 S2 118.9(5)
C20 C21 C22 111.9(5)
C23 C22 C21 110.0(5)
C22 C23 C24 111.2(6)
C25 C24 C23 110.7(5)
C20 C25 C26 111.0(6)
C20 C25 C24 119.5(5)
C26 C25 C24 129.4(6)
C27 C26 C29 113.5(5)
C27 C26 C25 136.3(6)
C29 C26 C25 110.2(5)
N4 C27 C26 120.6(6)
N4 C27 C30 114.0(5)
C26 C27 C30 125.3(5)
N4 C28 N5 128.0(6)
N5 C29 C26 125.7(6)
N5 C29 S2 120.8(5)
C26 C29 S2 113.5(4)
C38 C30 C27 111.7(5)
C38 C30 C31 113.0(5)
C27 C30 C31 106.3(5)
C38 C30 C35 106.2(5)
C27 C30 C35 112.7(5)
C31 C30 C35 107.0(5)
C32 C31 C30 111.7(5)
C33 C32 C36 118.9(6)
C33 C32 C31 121.8(5)
C36 C32 C31 119.3(5)
O4 C33 C32 123.9(5)
O4 C33 C34 112.9(5)
C32 C33 C34 123.2(6)
C33 C34 C35 113.6(5)
C34 C35 C30 110.7(5)
O5 C36 O6 123.3(5)
O5 C36 C32 124.1(6)
O6 C36 C32 112.6(6)
N6 C38 C30 174.6(6)
C8 N1 C9 118.4(6)
C9 N2 C10 113.0(6)
C28 N4 C27 119.0(5)
C28 N5 C29 113.3(6)
C17 O3 C18 119.2(6)
C36 O6 C37 118.3(6)
C10 S1 C1 89.9(3)
C29 S2 C20 90.4(3)

loop_
_geom_bond_atom_site_label_1
_geom_bond_atom_site_label_2
_geom_bond_distance
C1 C6 1.352(9)
C1 C2 1.507(8)
C1 S1 1.723(7)
C2 C3 1.527(10)
C3 C4 1.511(8)
C4 C5 1.522(8)
C5 C6 1.516(9)
C6 C7 1.453(8)
C7 C10 1.399(9)
C7 C8 1.433(8)
C8 N1 1.333(7)
C8 C11 1.529(9)
C9 N2 1.328(9)
C9 N1 1.335(9)
C10 N2 1.345(8)
C10 S1 1.721(7)
C11 C19 1.482(9)
C11 C16 1.550(7)
C11 C12 1.563(8)
C12 C13 1.494(9)
C13 C14 1.359(8)
C13 C17 1.455(8)
C14 O1 1.328(8)
C14 C15 1.499(9)
C15 C16 1.530(9)
C17 O2 1.239(8)
C17 O3 1.336(7)
C18 O3 1.455(7)
C19 N3 1.136(8)
C20 C25 1.359(9)
C20 C21 1.500(8)
C20 S2 1.741(7)
C21 C22 1.534(10)
C22 C23 1.507(10)
C23 C24 1.524(8)
C24 C25 1.509(9)
C25 C26 1.465(8)
C26 C27 1.424(8)
C26 C29 1.429(9)
C27 N4 1.339(8)
C27 C30 1.534(9)
C28 N4 1.321(9)
C28 N5 1.327(8)
C29 N5 1.347(8)
C29 S2 1.707(6)
C30 C38 1.481(9)
C30 C31 1.546(7)
C30 C35 1.549(7)
C31 C32 1.520(8)
C32 C33 1.351(8)
C32 C36 1.458(8)
C33 O4 1.351(8)
C33 C34 1.490(8)
C34 C35 1.520(10)
C36 O5 1.229(8)
C36 O6 1.336(8)
C37 O6 1.452(7)
C38 N6 1.150(8)
